data_4123122
loop_
_publ_author_name
'Hamilton, Clifton R.'
'Gau, Michael R.'
'Baglia, Regina A.'
'McWilliams, Sean F.'
'Zdilla, Michael J.'

_publ_section_title
;
 Mechanistic Elucidation of the Stepwise Formation of a Tetranuclear
 Manganese Pinned Butterfly Cluster via N-N Bond Cleavage, Hydrogen Atom
 Transfer, and Cluster Rearrangement.
;
_journal_name_full 'Journal of the American Chemical Society'
_journal_page_first 141218154447008
_journal_paper_doi 10.1021/ja508244x
_journal_year 2014
_chemical_formula_moiety 'C76 H78 Mn4 N12'
_chemical_formula_sum 'C76 H78 Mn4 N12'
_chemical_formula_weight 1379.26
_chemical_melting_point ?
_chemical_name_common 'All-Tolyl House'
_chemical_name_systematic
;
 ?
;
_space_group_crystal_system monoclinic
_space_group_IT_number 15
_space_group_name_Hall '-C 2yc'
_space_group_name_H-M_alt 'C 1 2/c 1'
_symmetry_space_group_name_Hall '-C 2yc'
_symmetry_space_group_name_H-M 'C 1 2/c 1'
_atom_sites_solution_hydrogens geom
_audit_creation_method SHELXL-2013
_cell_angle_alpha 90
_cell_angle_beta 109.417(2)
_cell_angle_gamma 90
_cell_formula_units_Z 4
_cell_length_a 19.981(2)
_cell_length_b 16.5186(16)
_cell_length_c 22.047(2)
_cell_measurement_reflns_used 4491
_cell_measurement_temperature 100(2)
_cell_measurement_theta_max 23.49
_cell_measurement_theta_min 2.16
_cell_volume 6862.9(11)
_computing_cell_refinement 'SAINT (Bruker-AXS)'
_computing_data_collection 'COSMO (Bruker-AXS)'
_computing_data_reduction 'SADABS (Bruker-AXS)'
_computing_molecular_graphics XP
_computing_publication_material 'APEX2 Report Generator (Bruker-AXS)'
_computing_structure_refinement 'SHELXL-2013 (Sheldrick, 2013)'
_computing_structure_solution 'SHELXS-97 (Sheldrick, 2008)'
_diffrn_ambient_temperature 100(2)
_diffrn_detector_area_resol_mean 8.333
_diffrn_measured_fraction_theta_full 1.000
_diffrn_measured_fraction_theta_max 1.000
_diffrn_measurement_device_type 'Kappa APEX II DUO'
_diffrn_measurement_method 'Omega Scans'
_diffrn_radiation_type MoK\a
_diffrn_radiation_wavelength 0.71073
_diffrn_reflns_av_R_equivalents 0.0413
_diffrn_reflns_av_unetI/netI 0.0445
_diffrn_reflns_Laue_measured_fraction_full 0.796
_diffrn_reflns_Laue_measured_fraction_max 1.000
_diffrn_reflns_limit_h_max 21
_diffrn_reflns_limit_h_min -22
_diffrn_reflns_limit_k_max 17
_diffrn_reflns_limit_k_min -18
_diffrn_reflns_limit_l_max 22
_diffrn_reflns_limit_l_min -24
_diffrn_reflns_number 17146
_diffrn_reflns_point_group_measured_fraction_full 0.796
_diffrn_reflns_point_group_measured_fraction_max 1.000
_diffrn_reflns_theta_full 25.242
_diffrn_reflns_theta_max 25.242
_diffrn_reflns_theta_min 1.639
_diffrn_source 'fine-focused sealed tube'
_exptl_absorpt_coefficient_mu 0.772
_exptl_absorpt_correction_T_max 0.7451
_exptl_absorpt_correction_T_min 0.6499
_exptl_absorpt_correction_type multi-scan
_exptl_absorpt_process_details
;
   20033 Corrected reflections written to file mo_1343_0m.hkl
 Estimated minimum and maximum transmission:  0.6499  0.7451
 The ratio of these values is more reliable than their absolute values!
 Additional spherical absorption correction applied with mu*r =  0.2000
 Lambda/2 correction factor = 0.0015
;
_exptl_crystal_colour 'Dark Red'
_exptl_crystal_density_diffrn 1.335
_exptl_crystal_density_meas ?
_exptl_crystal_description Needle
_exptl_crystal_F_000 2872
_exptl_crystal_size_max 0.350
_exptl_crystal_size_mid 0.350
_exptl_crystal_size_min 0.160
_refine_diff_density_max 0.457
_refine_diff_density_min -0.246
_refine_diff_density_rms 0.073
_refine_ls_extinction_method none
_refine_ls_goodness_of_fit_ref 1.033
_refine_ls_hydrogen_treatment constr
_refine_ls_matrix_type full
_refine_ls_number_parameters 419
_refine_ls_number_reflns 4947
_refine_ls_number_restraints 0
_refine_ls_restrained_S_all 1.033
_refine_ls_R_factor_all 0.0686
_refine_ls_R_factor_gt 0.0458
_refine_ls_shift/su_max 0.001
_refine_ls_shift/su_mean 0.000
_refine_ls_structure_factor_coef Fsqd
_refine_ls_weighting_details 'w=1/[\s^2^(Fo^2^)+(0.0734P)^2^+8.5217P] where P=(Fo^2^+2Fc^2^)/3'
_refine_ls_weighting_scheme calc
_refine_ls_wR_factor_gt 0.1179
_refine_ls_wR_factor_ref 0.1294
_reflns_Friedel_coverage 0.000
_reflns_number_gt 3714
_reflns_number_total 4947
_reflns_threshold_expression 'I > 2\s(I)'
_cod_data_source_file ja508244x_si_002.cif
_cod_data_source_block AllTol
_cod_depositor_comments
;
The following automatic conversions were performed:

'_chemical_melting_point' value 'not determined' was changed to '?' -
the value is undefined or not
given.

'_exptl_absorpt_correction_type' value 'Multi-scan' changed
to 'multi-scan' according to
/home/saulius/struct/COD-crude-data--automatic-downloads/rss-feeds/ACS/lib/dictionaries/cif_core.dic
dictionary named 'cif_core.dic' version 2.4.2 from 2011-04-26.

Automatic conversion script
Id: cif_fix_values 2935 2014-11-11 08:27:57Z andrius 

The following automatic conversions were performed:

'_exptl_crystal_density_meas' value 'not measured' was changed to '?'
- the value is perceived as not measured.

Automatic conversion script
Id: cif_fix_values 3008 2015-01-20 13:52:24Z robertas 
;
_cod_original_cell_volume 6862.8(12)
_cod_database_code 4123122
_shelx_space_group_comment
;
The symmetry employed for this shelxl refinement is uniquely defined
by the following loop, which should always be used as a source of
symmetry information in preference to the above space-group names.
They are only intended as comments.
;
_shelxl_version_number 2013-3

loop_
_space_group_symop_operation_xyz
'x, y, z'
'-x, y, -z+1/2'
'x+1/2, y+1/2, z'
'-x+1/2, y+1/2, -z+1/2'
'-x, -y, -z'
'x, -y, z-1/2'
'-x+1/2, -y+1/2, -z'
'x+1/2, -y+1/2, z-1/2'

loop_
_atom_site_label
_atom_site_type_symbol
_atom_site_fract_x
_atom_site_fract_y
_atom_site_fract_z
_atom_site_U_iso_or_equiv
_atom_site_adp_type
_atom_site_occupancy
_atom_site_site_symmetry_order
_atom_site_calc_flag
_atom_site_refinement_flags_posn
_atom_site_refinement_flags_adp
Mn1 Mn 0.05602(3) 0.92923(4) 0.22014(3) 0.03023(19) Uani 1 1 d . .
Mn2 Mn 0.09667(3) 0.75578(3) 0.28981(3) 0.02801(19) Uani 1 1 d . .
N3 N 0.06286(15) 0.84404(18) 0.33993(14) 0.0293(8) Uani 1 1 d . .
N1 N 0.11421(15) 0.82549(19) 0.21479(15) 0.0299(7) Uani 1 1 d . .
H2 H 0.0861 0.7980 0.1738 0.036 Uiso 1 1 calc R U
N2 N 0.05645(16) 0.92846(18) 0.31912(15) 0.0300(7) Uani 1 1 d . .
N20 N 0.19295(16) 0.6952(2) 0.35593(15) 0.0365(8) Uani 1 1 d . .
N10 N 0.10539(18) 1.0386(2) 0.20017(17) 0.0426(9) Uani 1 1 d . .
N4 N 0.03508(15) 0.65980(18) 0.24697(15) 0.0283(7) Uani 1 1 d . .
C37 C -0.0655(3) 0.7653(4) 0.5292(3) 0.090(2) Uani 1 1 d . .
H1A H -0.0483 0.7987 0.5681 0.135 Uiso 1 1 calc R U
H1B H -0.0573 0.7080 0.5410 0.135 Uiso 1 1 calc R U
H1C H -0.1163 0.7746 0.5080 0.135 Uiso 1 1 calc R U
C34 C -0.0258(2) 0.7875(4) 0.4838(2) 0.0543(13) Uani 1 1 d . .
C35 C 0.0006(2) 0.7287(3) 0.45251(19) 0.0482(12) Uani 1 1 d . .
H3 H -0.0037 0.6733 0.4621 0.058 Uiso 1 1 calc R U
C36 C 0.0326(2) 0.7484(3) 0.40839(18) 0.0353(10) Uani 1 1 d . .
H4 H 0.0510 0.7065 0.3890 0.042 Uiso 1 1 calc R U
C31 C 0.03888(18) 0.8293(2) 0.39120(18) 0.0316(9) Uani 1 1 d . .
C32 C 0.01570(19) 0.8877(3) 0.42612(18) 0.0362(10) Uani 1 1 d . .
H6 H 0.0223 0.9433 0.4186 0.043 Uiso 1 1 calc R U
C33 C -0.0157(2) 0.8683(3) 0.4703(2) 0.0475(12) Uani 1 1 d . .
H7 H -0.0309 0.9102 0.4922 0.057 Uiso 1 1 calc R U
C21 C 0.10881(19) 0.9803(2) 0.35872(18) 0.0323(9) Uani 1 1 d . .
C25 C 0.2204(2) 1.0061(3) 0.4422(2) 0.0435(11) Uani 1 1 d . .
H9 H 0.2606 0.9852 0.4751 0.052 Uiso 1 1 calc R U
C26 C 0.1683(2) 0.9527(3) 0.40782(18) 0.0353(10) Uani 1 1 d . .
H10 H 0.1731 0.8966 0.4178 0.042 Uiso 1 1 calc R U
C22 C 0.1035(2) 1.0635(2) 0.3483(2) 0.0451(11) Uani 1 1 d . .
H11 H 0.0627 1.0851 0.3166 0.054 Uiso 1 1 calc R U
C23 C 0.1564(3) 1.1147(3) 0.3830(2) 0.0542(13) Uani 1 1 d . .
H12 H 0.1514 1.1710 0.3739 0.065 Uiso 1 1 calc R U
C24 C 0.2166(2) 1.0879(3) 0.4307(2) 0.0469(12) Uani 1 1 d . .
C27 C 0.2749(3) 1.1439(3) 0.4682(3) 0.0707(16) Uani 1 1 d . .
H14A H 0.3150 1.1120 0.4955 0.106 Uiso 1 1 calc R U
H14B H 0.2573 1.1794 0.4951 0.106 Uiso 1 1 calc R U
H14C H 0.2904 1.1767 0.4383 0.106 Uiso 1 1 calc R U
C106 C 0.0695(3) 1.0890(3) 0.1549(2) 0.0573(14) Uani 1 1 d . .
H15 H 0.0257 1.0713 0.1249 0.069 Uiso 1 1 calc R U
C102 C 0.1671(2) 1.0669(3) 0.2413(2) 0.0503(12) Uani 1 1 d . .
H16 H 0.1952 1.0314 0.2738 0.060 Uiso 1 1 calc R U
C103 C 0.1911(3) 1.1420(3) 0.2390(3) 0.0618(14) Uani 1 1 d . .
H17 H 0.2347 1.1588 0.2698 0.074 Uiso 1 1 calc R U
C104 C 0.1539(3) 1.1936(3) 0.1935(3) 0.0716(16) Uani 1 1 d . .
H18 H 0.1697 1.2476 0.1921 0.086 Uiso 1 1 calc R U
C105 C 0.0925(3) 1.1665(3) 0.1490(3) 0.0756(17) Uani 1 1 d . .
H19 H 0.0661 1.2005 0.1146 0.091 Uiso 1 1 calc R U
C14 C 0.3183(2) 0.8669(3) 0.2019(3) 0.0608(15) Uani 1 1 d . .
C15 C 0.3016(2) 0.8902(3) 0.2550(3) 0.0527(13) Uani 1 1 d . .
H21 H 0.3365 0.9170 0.2893 0.063 Uiso 1 1 calc R U
C11 C 0.18255(19) 0.8384(2) 0.21009(19) 0.0311(9) Uani 1 1 d . .
C16 C 0.2355(2) 0.8755(2) 0.2600(2) 0.0408(11) Uani 1 1 d . .
H23 H 0.2261 0.8909 0.2979 0.049 Uiso 1 1 calc R U
C12 C 0.1991(2) 0.8158(2) 0.1569(2) 0.0403(11) Uani 1 1 d . .
H24 H 0.1641 0.7902 0.1221 0.048 Uiso 1 1 calc R U
C13 C 0.2657(3) 0.8297(3) 0.1531(3) 0.0539(13) Uani 1 1 d . .
H25 H 0.2754 0.8130 0.1156 0.065 Uiso 1 1 calc R U
C17 C 0.3924(3) 0.8784(4) 0.1988(4) 0.109(3) Uani 1 1 d . .
H26A H 0.4183 0.8270 0.2084 0.163 Uiso 1 1 calc R U
H26B H 0.4176 0.9193 0.2303 0.163 Uiso 1 1 calc R U
H26C H 0.3893 0.8964 0.1556 0.163 Uiso 1 1 calc R U
C202 C 0.1991(2) 0.6145(3) 0.3511(2) 0.0377(10) Uani 1 1 d . .
H27 H 0.1629 0.5866 0.3188 0.045 Uiso 1 1 calc R U
C203 C 0.2553(2) 0.5701(3) 0.3907(2) 0.0471(12) Uani 1 1 d . .
H28 H 0.2574 0.5131 0.3857 0.057 Uiso 1 1 calc R U
C204 C 0.3082(3) 0.6101(3) 0.4376(2) 0.0577(14) Uani 1 1 d . .
H29 H 0.3480 0.5813 0.4649 0.069 Uiso 1 1 calc R U
C205 C 0.3025(2) 0.6922(4) 0.4442(2) 0.0612(15) Uani 1 1 d . .
H30 H 0.3375 0.7207 0.4771 0.073 Uiso 1 1 calc R U
C206 C 0.2447(2) 0.7333(3) 0.4021(2) 0.0499(12) Uani 1 1 d . .
H31 H 0.2419 0.7904 0.4062 0.060 Uiso 1 1 calc R U
C41 C 0.04491(18) 0.6068(2) 0.20263(18) 0.0289(9) Uani 1 1 d . .
C46 C 0.10802(19) 0.6120(2) 0.18696(19) 0.0323(9) Uani 1 1 d . .
H33 H 0.1424 0.6516 0.2078 0.039 Uiso 1 1 calc R U
C45 C 0.1211(2) 0.5618(3) 0.14268(19) 0.0371(10) Uani 1 1 d . .
H34 H 0.1644 0.5675 0.1341 0.045 Uiso 1 1 calc R U
C44 C 0.0731(2) 0.5027(3) 0.1100(2) 0.0467(11) Uani 1 1 d . .
C47 C 0.0887(3) 0.4458(4) 0.0633(2) 0.0721(17) Uani 1 1 d . .
H36A H 0.0682 0.4674 0.0196 0.108 Uiso 1 1 calc R U
H36B H 0.0678 0.3927 0.0658 0.108 Uiso 1 1 calc R U
H36C H 0.1401 0.4402 0.0741 0.108 Uiso 1 1 calc R U
C43 C 0.0106(2) 0.4975(3) 0.1252(2) 0.0448(11) Uani 1 1 d . .
H37 H -0.0237 0.4579 0.1039 0.054 Uiso 1 1 calc R U
C42 C -0.0033(2) 0.5469(2) 0.16946(19) 0.0353(10) Uani 1 1 d . .
H38 H -0.0467 0.5406 0.1779 0.042 Uiso 1 1 calc R U

loop_
_atom_site_aniso_label
_atom_site_aniso_U_11
_atom_site_aniso_U_22
_atom_site_aniso_U_33
_atom_site_aniso_U_23
_atom_site_aniso_U_13
_atom_site_aniso_U_12
Mn1 0.0224(3) 0.0344(4) 0.0282(3) 0.0005(3) 0.0009(2) -0.0005(3)
Mn2 0.0209(3) 0.0323(3) 0.0260(3) -0.0017(3) 0.0013(2) 0.0002(2)
N3 0.0271(17) 0.0322(18) 0.0229(17) -0.0006(15) 0.0004(14) -0.0006(14)
N1 0.0204(16) 0.0375(18) 0.0267(17) -0.0020(15) 0.0009(13) -0.0004(14)
N2 0.0254(16) 0.0310(18) 0.0264(17) -0.0011(15) -0.0010(13) 0.0009(14)
N20 0.0262(17) 0.049(2) 0.0288(19) -0.0013(17) 0.0013(15) 0.0034(16)
N10 0.039(2) 0.040(2) 0.047(2) 0.0016(19) 0.0106(18) -0.0094(17)
N4 0.0219(15) 0.0311(18) 0.0304(18) -0.0008(15) 0.0066(14) 0.0000(14)
C37 0.090(4) 0.130(6) 0.064(4) -0.035(4) 0.044(3) -0.063(4)
C34 0.046(3) 0.088(4) 0.026(2) -0.014(3) 0.009(2) -0.021(3)
C35 0.048(3) 0.060(3) 0.024(2) 0.002(2) -0.004(2) -0.025(2)
C36 0.030(2) 0.042(2) 0.025(2) -0.002(2) -0.0026(18) -0.0051(18)
C31 0.0199(19) 0.043(2) 0.024(2) -0.0057(19) -0.0039(16) -0.0014(17)
C32 0.027(2) 0.046(3) 0.028(2) -0.009(2) -0.0014(18) -0.0047(19)
C33 0.035(2) 0.071(3) 0.034(3) -0.017(2) 0.007(2) -0.015(2)
C21 0.028(2) 0.037(2) 0.030(2) -0.0069(19) 0.0061(18) 0.0004(18)
C25 0.030(2) 0.064(3) 0.032(2) -0.008(2) 0.0051(19) -0.009(2)
C26 0.030(2) 0.041(2) 0.032(2) -0.007(2) 0.0050(18) -0.0019(18)
C22 0.053(3) 0.032(2) 0.042(3) -0.007(2) 0.006(2) 0.003(2)
C23 0.082(4) 0.031(3) 0.052(3) -0.010(2) 0.025(3) -0.007(2)
C24 0.050(3) 0.051(3) 0.044(3) -0.018(2) 0.022(2) -0.018(2)
C27 0.073(4) 0.075(4) 0.071(4) -0.037(3) 0.032(3) -0.036(3)
C106 0.055(3) 0.056(3) 0.053(3) 0.008(3) 0.008(2) -0.021(3)
C102 0.034(2) 0.056(3) 0.059(3) -0.015(3) 0.013(2) -0.009(2)
C103 0.055(3) 0.074(4) 0.063(4) -0.022(3) 0.028(3) -0.027(3)
C104 0.085(4) 0.053(3) 0.086(4) -0.020(3) 0.041(4) -0.035(3)
C105 0.082(4) 0.054(3) 0.084(4) 0.010(3) 0.020(3) -0.015(3)
C14 0.042(3) 0.034(3) 0.117(5) 0.009(3) 0.041(3) 0.000(2)
C15 0.035(3) 0.027(2) 0.087(4) -0.004(3) 0.008(3) -0.0040(19)
C11 0.027(2) 0.027(2) 0.038(2) 0.0056(19) 0.0090(18) 0.0058(17)
C16 0.027(2) 0.039(2) 0.049(3) -0.001(2) 0.003(2) 0.0025(19)
C12 0.044(3) 0.038(2) 0.043(3) 0.008(2) 0.020(2) 0.004(2)
C13 0.058(3) 0.042(3) 0.074(4) 0.012(3) 0.039(3) 0.008(2)
C17 0.065(4) 0.076(4) 0.215(8) 0.006(5) 0.087(5) -0.010(3)
C202 0.029(2) 0.045(3) 0.034(2) 0.004(2) 0.0033(18) 0.0002(19)
C203 0.040(3) 0.054(3) 0.041(3) 0.015(2) 0.005(2) 0.006(2)
C204 0.048(3) 0.077(4) 0.038(3) 0.015(3) 0.000(2) 0.019(3)
C205 0.039(3) 0.091(4) 0.035(3) -0.011(3) -0.013(2) 0.004(3)
C206 0.038(3) 0.061(3) 0.039(3) -0.013(2) -0.003(2) 0.007(2)
C41 0.025(2) 0.032(2) 0.025(2) 0.0017(18) 0.0014(16) 0.0003(17)
C46 0.028(2) 0.033(2) 0.031(2) 0.0017(19) 0.0033(17) 0.0011(17)
C45 0.031(2) 0.045(3) 0.035(2) 0.003(2) 0.0098(19) 0.0009(19)
C44 0.044(3) 0.057(3) 0.036(3) -0.014(2) 0.010(2) 0.000(2)
C47 0.059(3) 0.105(5) 0.057(3) -0.042(3) 0.025(3) -0.011(3)
C43 0.038(2) 0.053(3) 0.041(3) -0.017(2) 0.011(2) -0.011(2)
C42 0.030(2) 0.042(2) 0.032(2) -0.003(2) 0.0076(18) -0.0040(18)

loop_
_atom_type_symbol
_atom_type_description
_atom_type_scat_dispersion_real
_atom_type_scat_dispersion_imag
_atom_type_scat_source
C C 0.0033 0.0016 'International Tables Vol C Tables 4.2.6.8 and 6.1.1.4'
H H 0.0000 0.0000 'International Tables Vol C Tables 4.2.6.8 and 6.1.1.4'
N N 0.0061 0.0033 'International Tables Vol C Tables 4.2.6.8 and 6.1.1.4'
Mn Mn 0.3368 0.7283 'International Tables Vol C Tables 4.2.6.8 and 6.1.1.4'

loop_
_geom_angle_atom_site_label_1
_geom_angle_atom_site_label_2
_geom_angle_atom_site_label_3
_geom_angle
_geom_angle_site_symmetry_1
_geom_angle_site_symmetry_3
N1 Mn1 N2 120.26(12) . 2
N1 Mn1 N10 111.76(13) . .
N2 Mn1 N10 114.38(12) 2 .
N1 Mn1 N2 103.53(12) . .
N2 Mn1 N2 93.41(11) 2 .
N10 Mn1 N2 110.91(13) . .
N1 Mn1 Mn1 122.85(9) . 2
N2 Mn1 Mn1 47.50(9) 2 2
N10 Mn1 Mn1 123.61(10) . 2
N2 Mn1 Mn1 45.91(8) . 2
N1 Mn1 Mn2 40.87(9) . .
N2 Mn1 Mn2 104.70(8) 2 .
N10 Mn1 Mn2 140.89(10) . .
N2 Mn1 Mn2 66.51(8) . .
Mn1 Mn1 Mn2 84.021(18) 2 .
N4 Mn2 N3 122.74(12) . .
N4 Mn2 N1 106.84(12) . .
N3 Mn2 N1 101.53(12) . .
N4 Mn2 N20 102.18(12) . .
N3 Mn2 N20 109.30(12) . .
N1 Mn2 N20 114.86(12) . .
N4 Mn2 Mn1 116.94(9) . .
N3 Mn2 Mn1 63.51(9) . .
N1 Mn2 Mn1 39.91(8) . .
N20 Mn2 Mn1 137.46(9) . .
C31 N3 N2 113.9(3) . .
C31 N3 Mn2 125.0(3) . .
N2 N3 Mn2 120.9(2) . .
C11 N1 Mn1 116.5(2) . .
C11 N1 Mn2 123.1(2) . .
Mn1 N1 Mn2 99.22(13) . .
C21 N2 N3 114.6(3) . .
C21 N2 Mn1 135.8(2) . 2
N3 N2 Mn1 95.98(19) . 2
C21 N2 Mn1 111.8(2) . .
N3 N2 Mn1 106.9(2) . .
Mn1 N2 Mn1 86.59(11) 2 .
C206 N20 C202 117.2(4) . .
C206 N20 Mn2 124.4(3) . .
C202 N20 Mn2 118.4(3) . .
C106 N10 C102 116.0(4) . .
C106 N10 Mn1 120.7(3) . .
C102 N10 Mn1 121.8(3) . .
C41 N4 N4 115.9(3) . 2
C41 N4 Mn2 128.2(2) . .
N4 N4 Mn2 114.24(17) 2 .
C35 C34 C33 117.1(4) . .
C35 C34 C37 121.7(5) . .
C33 C34 C37 121.2(5) . .
C36 C35 C34 121.9(4) . .
C35 C36 C31 121.5(4) . .
N3 C31 C32 126.3(4) . .
N3 C31 C36 118.1(4) . .
C32 C31 C36 115.4(4) . .
C33 C32 C31 123.0(4) . .
C32 C33 C34 120.8(5) . .
C22 C21 C26 116.8(4) . .
C22 C21 N2 119.9(3) . .
C26 C21 N2 123.3(3) . .
C24 C25 C26 122.8(4) . .
C25 C26 C21 120.6(4) . .
C23 C22 C21 120.9(4) . .
C22 C23 C24 122.8(4) . .
C25 C24 C23 115.9(4) . .
C25 C24 C27 121.4(5) . .
C23 C24 C27 122.8(5) . .
N10 C106 C105 122.9(5) . .
C103 C102 N10 123.7(5) . .
C102 C103 C104 120.2(5) . .
C103 C104 C105 118.2(5) . .
C104 C105 C106 119.0(5) . .
C13 C14 C15 117.0(4) . .
C13 C14 C17 121.7(6) . .
C15 C14 C17 121.3(6) . .
C14 C15 C16 121.8(4) . .
C12 C11 C16 117.4(4) . .
C12 C11 N1 122.2(4) . .
C16 C11 N1 120.4(4) . .
C15 C16 C11 120.7(4) . .
C11 C12 C13 121.3(4) . .
C14 C13 C12 121.9(5) . .
N20 C202 C203 123.5(4) . .
C204 C203 C202 118.6(4) . .
C205 C204 C203 118.9(4) . .
C204 C205 C206 119.4(4) . .
N20 C206 C205 122.3(4) . .
N4 C41 C42 125.7(3) . .
N4 C41 C46 118.9(3) . .
C42 C41 C46 115.4(4) . .
C45 C46 C41 122.2(4) . .
C46 C45 C44 122.2(4) . .
C45 C44 C43 115.9(4) . .
C45 C44 C47 122.1(4) . .
C43 C44 C47 122.0(4) . .
C42 C43 C44 122.8(4) . .
C43 C42 C41 121.6(4) . .

loop_
_geom_bond_atom_site_label_1
_geom_bond_atom_site_label_2
_geom_bond_distance
_geom_bond_site_symmetry_2
Mn1 N1 2.096(3) .
Mn1 N2 2.123(3) 2
Mn1 N10 2.172(3) .
Mn1 N2 2.179(3) .
Mn1 Mn1 2.9503(12) 2
Mn1 Mn2 3.2246(9) .
Mn2 N4 2.037(3) .
Mn2 N3 2.073(3) .
Mn2 N1 2.138(3) .
Mn2 N20 2.228(3) .
N3 C31 1.388(5) .
N3 N2 1.460(4) .
N1 C11 1.419(5) .
N2 C21 1.408(5) .
N2 Mn1 2.123(3) 2
N20 C206 1.342(5) .
N20 C202 1.346(5) .
N10 C106 1.314(6) .
N10 C102 1.349(5) .
N4 C41 1.375(5) .
N4 N4 1.452(6) 2
C37 C34 1.515(7) .
C34 C35 1.393(7) .
C34 C33 1.396(7) .
C35 C36 1.370(6) .
C36 C31 1.406(6) .
C31 C32 1.405(5) .
C32 C33 1.361(6) .
C21 C22 1.391(6) .
C21 C26 1.392(5) .
C25 C24 1.372(6) .
C25 C26 1.383(6) .
C22 C23 1.371(6) .
C23 C24 1.382(7) .
C24 C27 1.501(6) .
C106 C105 1.382(7) .
C102 C103 1.337(7) .
C103 C104 1.339(8) .
C104 C105 1.366(8) .
C14 C13 1.374(7) .
C14 C15 1.375(7) .
C14 C17 1.518(7) .
C15 C16 1.384(6) .
C11 C12 1.371(5) .
C11 C16 1.389(5) .
C12 C13 1.379(6) .
C202 C203 1.382(6) .
C203 C204 1.376(7) .
C204 C205 1.372(7) .
C205 C206 1.394(6) .
C41 C42 1.404(5) .
C41 C46 1.417(5) .
C46 C45 1.371(6) .
C45 C44 1.389(6) .
C44 C43 1.399(6) .
C44 C47 1.501(6) .
C43 C42 1.371(6) .

loop_
_geom_torsion_atom_site_label_1
_geom_torsion_atom_site_label_2
_geom_torsion_atom_site_label_3
_geom_torsion_atom_site_label_4
_geom_torsion
_geom_torsion_site_symmetry_1
_geom_torsion_site_symmetry_4
C31 N3 N2 C21 77.4(4) . .
Mn2 N3 N2 C21 -107.7(3) . .
C31 N3 N2 Mn1 -69.8(3) . 2
Mn2 N3 N2 Mn1 105.06(19) . 2
C31 N3 N2 Mn1 -158.0(2) . .
Mn2 N3 N2 Mn1 16.8(3) . .
C33 C34 C35 C36 -2.7(6) . .
C37 C34 C35 C36 175.9(4) . .
C34 C35 C36 C31 -1.6(6) . .
N2 N3 C31 C32 -5.5(5) . .
Mn2 N3 C31 C32 179.9(3) . .
N2 N3 C31 C36 170.4(3) . .
Mn2 N3 C31 C36 -4.2(4) . .
C35 C36 C31 N3 -171.2(3) . .
C35 C36 C31 C32 5.1(5) . .
N3 C31 C32 C33 171.2(3) . .
C36 C31 C32 C33 -4.8(5) . .
C31 C32 C33 C34 0.7(6) . .
C35 C34 C33 C32 3.1(6) . .
C37 C34 C33 C32 -175.5(4) . .
N3 N2 C21 C22 -172.4(4) . .
Mn1 N2 C21 C22 -43.0(6) 2 .
Mn1 N2 C21 C22 65.7(4) . .
N3 N2 C21 C26 9.6(5) . .
Mn1 N2 C21 C26 139.0(3) 2 .
Mn1 N2 C21 C26 -112.3(4) . .
C24 C25 C26 C21 0.7(7) . .
C22 C21 C26 C25 -2.6(6) . .
N2 C21 C26 C25 175.4(4) . .
C26 C21 C22 C23 3.0(6) . .
N2 C21 C22 C23 -175.1(4) . .
C21 C22 C23 C24 -1.4(7) . .
C26 C25 C24 C23 1.0(7) . .
C26 C25 C24 C27 -178.9(4) . .
C22 C23 C24 C25 -0.7(7) . .
C22 C23 C24 C27 179.2(5) . .
C102 N10 C106 C105 -0.1(7) . .
Mn1 N10 C106 C105 166.0(4) . .
C106 N10 C102 C103 2.0(7) . .
Mn1 N10 C102 C103 -164.0(4) . .
N10 C102 C103 C104 -1.0(8) . .
C102 C103 C104 C105 -1.8(9) . .
C103 C104 C105 C106 3.5(9) . .
N10 C106 C105 C104 -2.6(9) . .
C13 C14 C15 C16 1.2(7) . .
C17 C14 C15 C16 -176.0(5) . .
Mn1 N1 C11 C12 -115.7(3) . .
Mn2 N1 C11 C12 121.7(3) . .
Mn1 N1 C11 C16 63.8(4) . .
Mn2 N1 C11 C16 -58.8(4) . .
C14 C15 C16 C11 -1.8(7) . .
C12 C11 C16 C15 1.3(6) . .
N1 C11 C16 C15 -178.3(4) . .
C16 C11 C12 C13 -0.2(6) . .
N1 C11 C12 C13 179.3(4) . .
C15 C14 C13 C12 -0.2(7) . .
C17 C14 C13 C12 177.0(5) . .
C11 C12 C13 C14 -0.3(7) . .
C206 N20 C202 C203 -0.1(6) . .
Mn2 N20 C202 C203 -178.0(3) . .
N20 C202 C203 C204 -0.2(7) . .
C202 C203 C204 C205 1.3(7) . .
C203 C204 C205 C206 -2.1(8) . .
C202 N20 C206 C205 -0.7(7) . .
Mn2 N20 C206 C205 177.1(4) . .
C204 C205 C206 N20 1.8(8) . .
N4 N4 C41 C42 -8.4(5) 2 .
Mn2 N4 C41 C42 -172.6(3) . .
N4 N4 C41 C46 170.4(3) 2 .
Mn2 N4 C41 C46 6.2(5) . .
N4 C41 C46 C45 -179.2(3) . .
C42 C41 C46 C45 -0.3(5) . .
C41 C46 C45 C44 0.3(6) . .
C46 C45 C44 C43 -0.2(6) . .
C46 C45 C44 C47 -177.7(4) . .
C45 C44 C43 C42 -0.1(7) . .
C47 C44 C43 C42 177.5(5) . .
C44 C43 C42 C41 0.1(7) . .
N4 C41 C42 C43 178.9(4) . .
C46 C41 C42 C43 0.1(6) . .
